data_7160321
loop_
_publ_author_name
'Gao, Xin-Hua'
'Zhou, Bin'
'Zimbres, Flavia M.'
'Zhang, Zai-Yong'
'Cassera, Maria B.'
'Zhao, Jin-Xin'
'Yue, Jian-Min'

_publ_section_title
;
 Spirocyclic iridoid alkaloids from <i>Plumeria rubra</i>.
;
_journal_name_full 'Organic &amp; biomolecular chemistry'
_journal_paper_doi 10.1039/d4ob01870b
_journal_year 2024
_chemical_absolute_configuration rmad
_chemical_formula_moiety 'C13 H13 N O3'
_chemical_formula_sum 'C13 H13 N O3'
_chemical_formula_weight 231.24
_space_group_crystal_system orthorhombic
_space_group_IT_number 19
_space_group_name_Hall 'P 2ac 2ab'
_space_group_name_H-M_alt 'P 21 21 21'
_atom_sites_solution_hydrogens geom
_atom_sites_solution_primary dual
_audit_creation_date 2020-02-28
_audit_creation_method
;
Olex2 1.2
(compiled 2018.05.29 svn.r3508 for OlexSys, GUI svn.r5506)
;
_audit_update_record
;
2020-08-19 deposited with the CCDC.	2024-12-10 downloaded from the CCDC.
;
_cell_angle_alpha 90
_cell_angle_beta 90
_cell_angle_gamma 90
_cell_formula_units_Z 4
_cell_length_a 8.4661(2)
_cell_length_b 8.8867(2)
_cell_length_c 15.5541(4)
_cell_measurement_reflns_used 4631
_cell_measurement_temperature 170
_cell_measurement_theta_max 74.64
_cell_measurement_theta_min 5.69
_cell_volume 1170.22(5)
_computing_cell_refinement 'SAINT V8.40A (?, 2016)'
_computing_data_reduction 'SAINT V8.40A (?, 2016)'
_computing_molecular_graphics 'Olex2 (Dolomanov et al., 2009)'
_computing_publication_material 'Olex2 (Dolomanov et al., 2009)'
_computing_structure_refinement 'ShelXL (Sheldrick, 2015)'
_computing_structure_solution 'ShelXT (Sheldrick, 2015)'
_diffrn_ambient_temperature 170.0
_diffrn_measured_fraction_theta_full 0.992
_diffrn_measured_fraction_theta_max 0.993
_diffrn_measurement_device_type 'D8 VENTURE'
_diffrn_measurement_method '\f and \w scans'
_diffrn_radiation_type CuK\a
_diffrn_radiation_wavelength 1.54178
_diffrn_reflns_av_R_equivalents 0.0376
_diffrn_reflns_av_unetI/netI 0.0245
_diffrn_reflns_Laue_measured_fraction_full 0.992
_diffrn_reflns_Laue_measured_fraction_max 0.993
_diffrn_reflns_limit_h_max 9
_diffrn_reflns_limit_h_min -10
_diffrn_reflns_limit_k_max 11
_diffrn_reflns_limit_k_min -11
_diffrn_reflns_limit_l_max 19
_diffrn_reflns_limit_l_min -19
_diffrn_reflns_number 13255
_diffrn_reflns_point_group_measured_fraction_full 0.994
_diffrn_reflns_point_group_measured_fraction_max 0.993
_diffrn_reflns_theta_full 67.679
_diffrn_reflns_theta_max 74.907
_diffrn_reflns_theta_min 5.689
_diffrn_standards_number 0
_exptl_absorpt_coefficient_mu 0.773
_exptl_absorpt_correction_T_max 0.7538
_exptl_absorpt_correction_T_min 0.6313
_exptl_absorpt_correction_type multi-scan
_exptl_absorpt_process_details
'SADABS-2016/2 (Bruker,2016/2) was used for absorption correction. wR2(int) was 0.1804 before and 0.0675 after correction. The Ratio of minimum to maximum transmission is 0.8375. The \l/2 correction factor is Not present.'
_exptl_crystal_colour colourless
_exptl_crystal_colour_primary colourless
_exptl_crystal_density_diffrn 1.313
_exptl_crystal_description block
_exptl_crystal_F_000 488
_exptl_crystal_size_max 0.15
_exptl_crystal_size_mid 0.12
_exptl_crystal_size_min 0.08
_refine_diff_density_max 0.168
_refine_diff_density_min -0.150
_refine_diff_density_rms 0.033
_refine_ls_abs_structure_details
;
 Flack x determined using 961 quotients [(I+)-(I-)]/[(I+)+(I-)]
 (Parsons, Flack and Wagner, Acta Cryst. B69 (2013) 249-259).
;
_refine_ls_abs_structure_Flack 0.11(6)
_refine_ls_extinction_method none
_refine_ls_goodness_of_fit_ref 1.095
_refine_ls_hydrogen_treatment constr
_refine_ls_matrix_type full
_refine_ls_number_parameters 156
_refine_ls_number_reflns 2397
_refine_ls_number_restraints 0
_refine_ls_restrained_S_all 1.095
_refine_ls_R_factor_all 0.0298
_refine_ls_R_factor_gt 0.0290
_refine_ls_shift/su_max 0.000
_refine_ls_shift/su_mean 0.000
_refine_ls_structure_factor_coef Fsqd
_refine_ls_weighting_details 'w=1/[\s^2^(Fo^2^)+(0.0415P)^2^+0.1196P] where P=(Fo^2^+2Fc^2^)/3'
_refine_ls_weighting_scheme calc
_refine_ls_wR_factor_gt 0.0781
_refine_ls_wR_factor_ref 0.0790
_reflns_Friedel_coverage 0.712
_reflns_Friedel_fraction_full 0.997
_reflns_Friedel_fraction_max 0.993
_reflns_number_gt 2333
_reflns_number_total 2397
_reflns_threshold_expression 'I > 2\s(I)'
_cod_data_source_file d4ob01870b2.cif
_cod_data_source_block cu_22020060_0m
_cod_database_code 7160321
_shelx_shelxl_version_number 2018/3
_shelx_space_group_comment
;
The symmetry employed for this shelxl refinement is uniquely defined
by the following loop, which should always be used as a source of
symmetry information in preference to the above space-group names.
They are only intended as comments.
;
_shelx_estimated_absorpt_t_max 0.941
_shelx_estimated_absorpt_t_min 0.893
_olex2_refinement_description
;
1. Fixed Uiso
 At 1.2 times of:
  All C(H) groups, All C(H,H) groups
 At 1.5 times of:
  All C(H,H,H) groups, All O(H) groups
2.a Ternary CH refined with riding coordinates:
 C13(H13)
2.b Secondary CH2 refined with riding coordinates:
 C7(H7A,H7B), C6(H6A,H6B)
2.c Aromatic/amide H refined with riding coordinates:
 C1(H1), C10(H10), C3(H3A), C4(H4)
2.d Idealised Me refined as rotating group:
 C14(H14A,H14B,H14C)
2.e Idealised tetrahedral OH refined as rotating group:
 O3(H3)
;
_olex2_submission_special_instructions 'No special instructions were received'

loop_
_space_group_symop_operation_xyz
'x, y, z'
'-x+1/2, -y, z+1/2'
'-x, y+1/2, -z+1/2'
'x+1/2, -y+1/2, -z'

loop_
_atom_site_label
_atom_site_type_symbol
_atom_site_fract_x
_atom_site_fract_y
_atom_site_fract_z
_atom_site_U_iso_or_equiv
_atom_site_adp_type
_atom_site_occupancy
_atom_site_site_symmetry_order
_atom_site_calc_flag
_atom_site_refinement_flags_posn
_atom_site_refinement_flags_adp
_atom_site_refinement_flags_occupancy
_atom_site_disorder_assembly
_atom_site_disorder_group
O1 O 0.72844(14) 0.46782(14) 0.48603(8) 0.0369(3) Uani 1 1 d . . . . .
O2 O 0.86715(16) 0.64413(16) 0.55607(9) 0.0454(3) Uani 1 1 d . . . . .
O3 O 1.07551(15) 0.71881(16) 0.29903(9) 0.0435(3) Uani 1 1 d . . . . .
H3 H 1.149163 0.655481 0.298409 0.065 Uiso 1 1 calc GR . . . .
N2 N 0.30393(18) 0.4924(2) 0.32044(12) 0.0465(4) Uani 1 1 d . . . . .
C12 C 0.83514(19) 0.5827(2) 0.48919(11) 0.0350(4) Uani 1 1 d . . . . .
C1 C 0.4546(2) 0.5172(2) 0.34309(12) 0.0412(4) Uani 1 1 d . . . . .
H1 H 0.495213 0.616770 0.340805 0.049 Uiso 1 1 calc R . . . .
C10 C 0.83288(18) 0.5078(2) 0.35013(11) 0.0344(4) Uani 1 1 d . . . . .
H10 H 0.853633 0.499838 0.290273 0.041 Uiso 1 1 calc R . . . .
C8 C 0.72302(19) 0.4074(2) 0.39880(11) 0.0335(4) Uani 1 1 d . . . . .
C7 C 0.7713(2) 0.2399(2) 0.40017(12) 0.0384(4) Uani 1 1 d . . . . .
H7A H 0.826420 0.212459 0.346253 0.046 Uiso 1 1 calc R . . . .
H7B H 0.842609 0.219260 0.449229 0.046 Uiso 1 1 calc R . . . .
C11 C 0.89754(18) 0.6094(2) 0.40178(11) 0.0335(4) Uani 1 1 d . . . . .
C9 C 0.55196(19) 0.4016(2) 0.36963(11) 0.0341(3) Uani 1 1 d . . . . .
C5 C 0.4945(2) 0.2561(2) 0.37492(11) 0.0370(4) Uani 1 1 d . . . . .
C3 C 0.2501(2) 0.3500(2) 0.32451(13) 0.0456(4) Uani 1 1 d . . . . .
H3A H 0.143781 0.331936 0.308010 0.055 Uiso 1 1 calc R . . . .
C4 C 0.3391(2) 0.2288(2) 0.35099(12) 0.0430(4) Uani 1 1 d . . . . .
H4 H 0.295737 0.130204 0.352810 0.052 Uiso 1 1 calc R . . . .
C6 C 0.6173(2) 0.1499(2) 0.40928(14) 0.0438(4) Uani 1 1 d . . . . .
H6A H 0.621155 0.056060 0.375029 0.053 Uiso 1 1 calc R . . . .
H6B H 0.596269 0.124254 0.470158 0.053 Uiso 1 1 calc R . . . .
C14 C 0.9402(3) 0.8859(2) 0.39349(14) 0.0475(5) Uani 1 1 d . . . . .
H14A H 1.019609 0.963569 0.382010 0.071 Uiso 1 1 calc GR . . . .
H14B H 0.900052 0.897528 0.452206 0.071 Uiso 1 1 calc GR . . . .
H14C H 0.852865 0.896177 0.352578 0.071 Uiso 1 1 calc GR . . . .
C13 C 1.0148(2) 0.7315(2) 0.38372(12) 0.0375(4) Uani 1 1 d . . . . .
H13 H 1.104144 0.722560 0.425437 0.045 Uiso 1 1 calc R . . . .

loop_
_atom_site_aniso_label
_atom_site_aniso_U_11
_atom_site_aniso_U_22
_atom_site_aniso_U_33
_atom_site_aniso_U_23
_atom_site_aniso_U_13
_atom_site_aniso_U_12
O1 0.0330(6) 0.0427(6) 0.0349(6) -0.0017(5) 0.0026(5) 0.0011(5)
O2 0.0422(7) 0.0519(8) 0.0422(7) -0.0115(6) -0.0043(6) 0.0048(6)
O3 0.0326(6) 0.0489(8) 0.0490(7) 0.0101(6) 0.0015(5) 0.0047(5)
N2 0.0323(7) 0.0568(10) 0.0506(9) 0.0043(8) -0.0021(7) 0.0061(7)
C12 0.0269(7) 0.0383(9) 0.0397(9) -0.0031(7) -0.0018(6) 0.0074(6)
C1 0.0329(8) 0.0434(10) 0.0472(10) 0.0007(8) 0.0001(7) 0.0046(7)
C10 0.0265(7) 0.0399(9) 0.0366(8) 0.0003(7) 0.0004(6) 0.0031(7)
C8 0.0280(7) 0.0387(8) 0.0337(8) -0.0027(7) 0.0015(6) 0.0029(6)
C7 0.0312(8) 0.0385(9) 0.0453(9) -0.0012(8) 0.0003(7) 0.0036(7)
C11 0.0245(7) 0.0360(8) 0.0400(8) 0.0001(7) -0.0021(6) 0.0059(6)
C9 0.0280(7) 0.0397(9) 0.0344(8) -0.0013(7) 0.0021(6) 0.0020(6)
C5 0.0331(8) 0.0416(9) 0.0362(8) -0.0005(7) 0.0026(6) -0.0016(7)
C3 0.0291(8) 0.0643(12) 0.0435(9) 0.0021(9) -0.0024(7) -0.0017(8)
C4 0.0350(9) 0.0512(10) 0.0429(9) 0.0016(8) -0.0007(7) -0.0076(8)
C6 0.0364(9) 0.0401(9) 0.0550(11) 0.0044(8) -0.0020(8) -0.0012(8)
C14 0.0482(10) 0.0385(10) 0.0559(12) -0.0020(9) -0.0094(9) 0.0023(8)
C13 0.0289(8) 0.0395(9) 0.0441(9) 0.0035(7) -0.0061(6) 0.0003(7)

loop_
_atom_type_symbol
_atom_type_description
_atom_type_scat_dispersion_real
_atom_type_scat_dispersion_imag
_atom_type_scat_source
C C 0.0181 0.0091 'International Tables Vol C Tables 4.2.6.8 and 6.1.1.4'
H H 0.0000 0.0000 'International Tables Vol C Tables 4.2.6.8 and 6.1.1.4'
N N 0.0311 0.0180 'International Tables Vol C Tables 4.2.6.8 and 6.1.1.4'
O O 0.0492 0.0322 'International Tables Vol C Tables 4.2.6.8 and 6.1.1.4'

loop_
_geom_angle_atom_site_label_1
_geom_angle_atom_site_label_2
_geom_angle_atom_site_label_3
_geom_angle
_geom_angle_site_symmetry_1
_geom_angle_site_symmetry_3
_geom_angle_publ_flag
C12 O1 C8 109.23(13) . . ?
C13 O3 H3 109.5 . . ?
C1 N2 C3 117.64(17) . . ?
O1 C12 C11 108.89(14) . . ?
O2 C12 O1 121.24(16) . . ?
O2 C12 C11 129.86(16) . . ?
N2 C1 H1 119.2 . . ?
N2 C1 C9 121.60(18) . . ?
C9 C1 H1 119.2 . . ?
C8 C10 H10 124.6 . . ?
C11 C10 H10 124.6 . . ?
C11 C10 C8 110.86(15) . . ?
O1 C8 C10 103.42(14) . . ?
O1 C8 C7 109.47(13) . . ?
O1 C8 C9 108.68(13) . . ?
C10 C8 C7 114.67(14) . . ?
C10 C8 C9 117.55(14) . . ?
C9 C8 C7 102.93(14) . . ?
C8 C7 H7A 110.5 . . ?
C8 C7 H7B 110.5 . . ?
H7A C7 H7B 108.7 . . ?
C6 C7 C8 106.16(14) . . ?
C6 C7 H7A 110.5 . . ?
C6 C7 H7B 110.5 . . ?
C12 C11 C13 121.74(15) . . ?
C10 C11 C12 107.47(15) . . ?
C10 C11 C13 130.78(17) . . ?
C1 C9 C8 129.32(16) . . ?
C1 C9 C5 120.21(16) . . ?
C5 C9 C8 110.43(15) . . ?
C9 C5 C4 118.69(17) . . ?
C9 C5 C6 111.41(15) . . ?
C4 C5 C6 129.89(18) . . ?
N2 C3 H3A 117.8 . . ?
N2 C3 C4 124.36(17) . . ?
C4 C3 H3A 117.8 . . ?
C5 C4 H4 121.3 . . ?
C3 C4 C5 117.48(18) . . ?
C3 C4 H4 121.3 . . ?
C7 C6 H6A 111.1 . . ?
C7 C6 H6B 111.1 . . ?
C5 C6 C7 103.16(15) . . ?
C5 C6 H6A 111.1 . . ?
C5 C6 H6B 111.1 . . ?
H6A C6 H6B 109.1 . . ?
H14A C14 H14B 109.5 . . ?
H14A C14 H14C 109.5 . . ?
H14B C14 H14C 109.5 . . ?
C13 C14 H14A 109.5 . . ?
C13 C14 H14B 109.5 . . ?
C13 C14 H14C 109.5 . . ?
O3 C13 C11 110.90(15) . . ?
O3 C13 C14 108.42(15) . . ?
O3 C13 H13 108.8 . . ?
C11 C13 C14 111.14(15) . . ?
C11 C13 H13 108.8 . . ?
C14 C13 H13 108.8 . . ?

loop_
_geom_bond_atom_site_label_1
_geom_bond_atom_site_label_2
_geom_bond_distance
_geom_bond_site_symmetry_2
_geom_bond_publ_flag
O1 C12 1.364(2) . ?
O1 C8 1.460(2) . ?
O2 C12 1.206(2) . ?
O3 H3 0.8400 . ?
O3 C13 1.418(2) . ?
N2 C1 1.341(2) . ?
N2 C3 1.346(3) . ?
C12 C11 1.478(2) . ?
C1 H1 0.9500 . ?
C1 C9 1.380(2) . ?
C10 H10 0.9500 . ?
C10 C8 1.494(2) . ?
C10 C11 1.327(3) . ?
C8 C7 1.545(2) . ?
C8 C9 1.519(2) . ?
C7 H7A 0.9900 . ?
C7 H7B 0.9900 . ?
C7 C6 1.536(3) . ?
C11 C13 1.497(3) . ?
C9 C5 1.384(3) . ?
C5 C4 1.389(3) . ?
C5 C6 1.502(3) . ?
C3 H3A 0.9500 . ?
C3 C4 1.377(3) . ?
C4 H4 0.9500 . ?
C6 H6A 0.9900 . ?
C6 H6B 0.9900 . ?
C14 H14A 0.9800 . ?
C14 H14B 0.9800 . ?
C14 H14C 0.9800 . ?
C14 C13 1.517(3) . ?
C13 H13 1.0000 . ?
